data_2235625
loop_
_publ_author_name
'Kargar, Hadi'
'Kia, Reza'
'Shakarami, Tayebeh'
'Tahir, Muhammad Nawaz'

_publ_section_title
;
 {4,4',6,6'-Tetraiodo-2,2'-[(2,2-dimethylpropane-1,3-diyl)bis(nitrilomethanylylidene)]diphenolato}nickel(II)
;
_journal_coeditor_code SU2444
_journal_issue 7
_journal_name_full 'Acta Crystallographica Section E'
_journal_page_first m935
_journal_paper_doi 10.1107/S1600536812024944
_journal_volume 68
_journal_year 2012
_chemical_formula_iupac '[Ni (C19 H16 I4 N2 O2)]'
_chemical_formula_moiety 'C19 H16 I4 N2 Ni O2'
_chemical_formula_sum 'C19 H16 I4 N2 Ni O2'
_chemical_formula_weight 870.65
_chemical_name_systematic
{4,4',6,6'-Tetraiodo-2,2'-[(2,2-dimethylpropane-1,3-diyl)bis(nitrilomethanylylidene)]diphenolato}nickel(II)
_space_group_IT_number 60
_symmetry_cell_setting orthorhombic
_symmetry_space_group_name_Hall '-P 2n 2ab'
_symmetry_space_group_name_H-M 'P b c n'
_atom_sites_solution_hydrogens geom
_atom_sites_solution_primary direct
_atom_sites_solution_secondary difmap
_audit_creation_method SHELXL-97
_cell_angle_alpha 90.00
_cell_angle_beta 90.00
_cell_angle_gamma 90.00
_cell_formula_units_Z 4
_cell_length_a 16.682(2)
_cell_length_b 15.9978(19)
_cell_length_c 8.7920(9)
_cell_measurement_reflns_used 2540
_cell_measurement_temperature 291(2)
_cell_measurement_theta_max 27.40
_cell_measurement_theta_min 2.45
_cell_volume 2346.4(5)
_computing_cell_refinement 'SAINT (Bruker, 2005)'
_computing_data_collection 'APEX2 (Bruker, 2005)'
_computing_data_reduction 'SAINT (Bruker, 2005)'
_computing_molecular_graphics 'SHELXTL (Sheldrick, 2008)'
_computing_publication_material 'SHELXTL (Sheldrick, 2008) and PLATON (Spek, 2009)'
_computing_structure_refinement 'SHELXL97 (Sheldrick, 2008)'
_computing_structure_solution 'SHELXS97 (Sheldrick, 2008)'
_diffrn_ambient_temperature 291(2)
_diffrn_measured_fraction_theta_full 0.997
_diffrn_measured_fraction_theta_max 0.997
_diffrn_measurement_device_type
;
Bruker SMART APEXII CCD area-detector
;
_diffrn_measurement_method '\f and \w scans'
_diffrn_radiation_monochromator graphite
_diffrn_radiation_source 'fine-focus sealed tube'
_diffrn_radiation_type MoK\a
_diffrn_radiation_wavelength 0.71073
_diffrn_reflns_av_R_equivalents 0.0777
_diffrn_reflns_av_sigmaI/netI 0.0751
_diffrn_reflns_limit_h_max 21
_diffrn_reflns_limit_h_min -21
_diffrn_reflns_limit_k_max 18
_diffrn_reflns_limit_k_min -20
_diffrn_reflns_limit_l_max 9
_diffrn_reflns_limit_l_min -11
_diffrn_reflns_number 10345
_diffrn_reflns_theta_full 27.06
_diffrn_reflns_theta_max 27.06
_diffrn_reflns_theta_min 1.76
_diffrn_standards_number 0
_exptl_absorpt_coefficient_mu 6.107
_exptl_absorpt_correction_T_max 0.5531
_exptl_absorpt_correction_T_min 0.3604
_exptl_absorpt_correction_type multi-scan
_exptl_absorpt_process_details '(<i>SADABS</i>; Bruker, 2005)'
_exptl_crystal_colour dark-red
_exptl_crystal_density_diffrn 2.465
_exptl_crystal_density_method 'not measured'
_exptl_crystal_description block
_exptl_crystal_F_000 1600
_exptl_crystal_size_max 0.21
_exptl_crystal_size_mid 0.15
_exptl_crystal_size_min 0.11
_refine_diff_density_max 1.071
_refine_diff_density_min -0.731
_refine_ls_extinction_method none
_refine_ls_goodness_of_fit_ref 0.964
_refine_ls_hydrogen_treatment constr
_refine_ls_matrix_type full
_refine_ls_number_parameters 129
_refine_ls_number_reflns 2582
_refine_ls_number_restraints 0
_refine_ls_restrained_S_all 0.964
_refine_ls_R_factor_all 0.0869
_refine_ls_R_factor_gt 0.0434
_refine_ls_shift/su_max 0.001
_refine_ls_shift/su_mean 0.000
_refine_ls_structure_factor_coef Fsqd
_refine_ls_weighting_details 'calc w=1/[\s^2^(Fo^2^)+(0.0314P)^2^] where P=(Fo^2^+2Fc^2^)/3'
_refine_ls_weighting_scheme calc
_refine_ls_wR_factor_gt 0.0801
_refine_ls_wR_factor_ref 0.0957
_reflns_number_gt 1615
_reflns_number_total 2582
_reflns_threshold_expression I>2\s(I)
_cod_data_source_file su2444.cif
_cod_data_source_block I
_cod_database_code 2235625
_cod_database_fobs_code 2235625

loop_
_symmetry_equiv_pos_as_xyz
'x, y, z'
'-x+1/2, -y+1/2, z+1/2'
'x+1/2, -y+1/2, -z'
'-x, y, -z+1/2'
'-x, -y, -z'
'x-1/2, y-1/2, -z-1/2'
'-x-1/2, y-1/2, z'
'x, -y, z-1/2'

loop_
_atom_site_type_symbol
_atom_site_label
_atom_site_fract_x
_atom_site_fract_y
_atom_site_fract_z
_atom_site_U_iso_or_equiv
_atom_site_adp_type
_atom_site_calc_flag
_atom_site_refinement_flags
_atom_site_occupancy
_atom_site_symmetry_multiplicity
C C1 0.6358(4) -0.0602(4) 0.1174(7) 0.0299(16) Uani d . 1 1
C C2 0.6886(4) -0.1295(4) 0.1037(7) 0.0362(17) Uani d . 1 1
C C3 0.7615(4) -0.1247(5) 0.0316(7) 0.0397(18) Uani d . 1 1
H H3 0.7938 -0.1719 0.0252 0.048 Uiso calc R 1 1
C C4 0.7876(5) -0.0496(4) -0.0323(8) 0.0416(18) Uani d . 1 1
C C5 0.7398(5) 0.0202(5) -0.0212(8) 0.0445(19) Uani d . 1 1
H H5 0.7569 0.0706 -0.0629 0.053 Uiso calc R 1 1
C C6 0.6647(4) 0.0157(4) 0.0534(7) 0.0319(16) Uani d . 1 1
C C7 0.6152(4) 0.0890(4) 0.0576(7) 0.0356(17) Uani d . 1 1
H H7 0.6320 0.1342 -0.0009 0.043 Uiso calc R 1 1
C C8 0.5034(5) 0.1751(4) 0.1100(7) 0.0389(17) Uani d . 1 1
H H8A 0.4493 0.1598 0.0813 0.047 Uiso calc R 1 1
H H8B 0.5265 0.2066 0.0265 0.047 Uiso calc R 1 1
C C9 0.5000 0.2309(5) 0.2500 0.038(2) Uani d S 1 2
C C10 0.4250(5) 0.2865(5) 0.2380(10) 0.062(2) Uani d . 1 1
H H10A 0.3778 0.2522 0.2412 0.093 Uiso calc R 1 1
H H10B 0.4263 0.3168 0.1438 0.093 Uiso calc R 1 1
H H10C 0.4240 0.3252 0.3214 0.093 Uiso calc R 1 1
I I1 0.65256(3) -0.24569(3) 0.19386(5) 0.04569(18) Uani d . 1 1
I I2 0.89983(4) -0.04176(4) -0.13554(7) 0.0658(2) Uani d . 1 1
Ni Ni1 0.5000 0.01657(7) 0.2500 0.0310(3) Uani d S 1 2
N N1 0.5506(3) 0.0986(3) 0.1332(6) 0.0339(13) Uani d . 1 1
O O1 0.5668(3) -0.0689(3) 0.1835(5) 0.0363(11) Uani d . 1 1

loop_
_atom_site_aniso_label
_atom_site_aniso_U_11
_atom_site_aniso_U_22
_atom_site_aniso_U_33
_atom_site_aniso_U_12
_atom_site_aniso_U_13
_atom_site_aniso_U_23
C1 0.031(4) 0.027(4) 0.032(4) 0.006(3) 0.002(3) 0.000(3)
C2 0.041(4) 0.028(4) 0.039(4) 0.007(4) 0.002(3) 0.002(3)
C3 0.042(5) 0.035(4) 0.042(4) 0.009(4) -0.008(4) -0.006(3)
C4 0.044(5) 0.032(4) 0.049(4) 0.003(4) 0.006(4) -0.005(3)
C5 0.053(5) 0.042(5) 0.039(4) -0.006(4) 0.005(4) 0.001(3)
C6 0.035(4) 0.023(4) 0.038(4) -0.002(3) -0.001(3) 0.007(3)
C7 0.043(5) 0.023(4) 0.041(4) -0.002(4) 0.004(4) 0.007(3)
C8 0.046(5) 0.026(4) 0.045(4) 0.005(4) 0.000(4) 0.006(3)
C9 0.054(7) 0.012(5) 0.049(6) 0.000 0.006(5) 0.000
C10 0.068(6) 0.053(5) 0.066(5) 0.019(5) 0.009(5) -0.004(4)
I1 0.0588(4) 0.0285(3) 0.0498(3) 0.0072(3) 0.0027(3) 0.0056(2)
I2 0.0448(4) 0.0558(4) 0.0967(5) -0.0031(3) 0.0273(3) -0.0059(3)
Ni1 0.0323(7) 0.0229(7) 0.0378(7) 0.000 0.0032(6) 0.000
N1 0.038(4) 0.021(3) 0.043(3) 0.008(3) 0.005(3) -0.001(2)
O1 0.035(3) 0.025(2) 0.049(3) 0.005(2) 0.013(2) 0.002(2)

loop_
_atom_type_symbol
_atom_type_description
_atom_type_scat_dispersion_real
_atom_type_scat_dispersion_imag
_atom_type_scat_source
C C 0.0033 0.0016 'International Tables Vol C Tables 4.2.6.8 and 6.1.1.4'
H H 0.0000 0.0000 'International Tables Vol C Tables 4.2.6.8 and 6.1.1.4'
N N 0.0061 0.0033 'International Tables Vol C Tables 4.2.6.8 and 6.1.1.4'
O O 0.0106 0.0060 'International Tables Vol C Tables 4.2.6.8 and 6.1.1.4'
Ni Ni 0.3393 1.1124 'International Tables Vol C Tables 4.2.6.8 and 6.1.1.4'
I I -0.4742 1.8119 'International Tables Vol C Tables 4.2.6.8 and 6.1.1.4'

loop_
_geom_angle_atom_site_label_1
_geom_angle_atom_site_label_2
_geom_angle_atom_site_label_3
_geom_angle_site_symmetry_1
_geom_angle_site_symmetry_3
_geom_angle
O1 C1 C2 . . 120.3(6)
O1 C1 C6 . . 124.7(6)
C2 C1 C6 . . 115.0(6)
C3 C2 C1 . . 123.0(6)
C3 C2 I1 . . 118.4(5)
C1 C2 I1 . . 118.6(5)
C2 C3 C4 . . 120.7(7)
C2 C3 H3 . . 119.7
C4 C3 H3 . . 119.7
C5 C4 C3 . . 119.4(7)
C5 C4 I2 . . 120.2(5)
C3 C4 I2 . . 120.4(5)
C4 C5 C6 . . 120.3(7)
C4 C5 H5 . . 119.9
C6 C5 H5 . . 119.9
C5 C6 C1 . . 121.8(6)
C5 C6 C7 . . 118.6(6)
C1 C6 C7 . . 119.5(6)
N1 C7 C6 . . 126.7(6)
N1 C7 H7 . . 116.6
C6 C7 H7 . . 116.6
N1 C8 C9 . . 113.3(5)
N1 C8 H8A . . 108.9
C9 C8 H8A . . 108.9
N1 C8 H8B . . 108.9
C9 C8 H8B . . 108.9
H8A C8 H8B . . 107.7
C8 C9 C8 4_655 . 108.2(7)
C8 C9 C10 4_655 4_655 108.3(4)
C8 C9 C10 . 4_655 111.3(4)
C8 C9 C10 4_655 . 111.3(4)
C8 C9 C10 . . 108.3(4)
C10 C9 C10 4_655 . 109.4(9)
C9 C10 H10A . . 109.5
C9 C10 H10B . . 109.5
H10A C10 H10B . . 109.5
C9 C10 H10C . . 109.5
H10A C10 H10C . . 109.5
H10B C10 H10C . . 109.5
O1 Ni1 O1 4_655 . 85.2(3)
O1 Ni1 N1 4_655 . 163.9(2)
O1 Ni1 N1 . . 94.2(2)
O1 Ni1 N1 4_655 4_655 94.2(2)
O1 Ni1 N1 . 4_655 163.9(2)
N1 Ni1 N1 . 4_655 90.7(3)
C7 N1 C8 . . 118.7(6)
C7 N1 Ni1 . . 125.7(5)
C8 N1 Ni1 . . 114.8(4)
C1 O1 Ni1 . . 126.5(4)

loop_
_geom_bond_atom_site_label_1
_geom_bond_atom_site_label_2
_geom_bond_site_symmetry_2
_geom_bond_distance
C1 O1 . 1.297(8)
C1 C2 . 1.422(9)
C1 C6 . 1.423(8)
C2 C3 . 1.374(9)
C2 I1 . 2.108(7)
C3 C4 . 1.396(9)
C3 H3 . 0.9300
C4 C5 . 1.376(10)
C4 I2 . 2.085(8)
C5 C6 . 1.417(10)
C5 H5 . 0.9300
C6 C7 . 1.434(9)
C7 N1 . 1.275(8)
C7 H7 . 0.9300
C8 N1 . 1.469(8)
C8 C9 . 1.521(8)
C8 H8A . 0.9700
C8 H8B . 0.9700
C9 C8 4_655 1.521(8)
C9 C10 4_655 1.540(9)
C9 C10 . 1.540(9)
C10 H10A . 0.9600
C10 H10B . 0.9600
C10 H10C . 0.9600
Ni1 O1 4_655 1.858(4)
Ni1 O1 . 1.858(4)
Ni1 N1 . 1.868(5)
Ni1 N1 4_655 1.868(5)

loop_
_geom_torsion_atom_site_label_1
_geom_torsion_atom_site_label_2
_geom_torsion_atom_site_label_3
_geom_torsion_atom_site_label_4
_geom_torsion_site_symmetry_1
_geom_torsion_site_symmetry_4
_geom_torsion
O1 C1 C2 C3 . . 178.3(6)
C6 C1 C2 C3 . . -1.2(10)
O1 C1 C2 I1 . . -0.4(8)
C6 C1 C2 I1 . . -179.9(5)
C1 C2 C3 C4 . . 0.3(11)
I1 C2 C3 C4 . . 178.9(5)
C2 C3 C4 C5 . . 0.6(11)
C2 C3 C4 I2 . . 178.1(5)
C3 C4 C5 C6 . . -0.4(11)
I2 C4 C5 C6 . . -177.9(5)
C4 C5 C6 C1 . . -0.7(11)
C4 C5 C6 C7 . . -177.7(6)
O1 C1 C6 C5 . . -178.1(6)
C2 C1 C6 C5 . . 1.4(9)
O1 C1 C6 C7 . . -1.1(10)
C2 C1 C6 C7 . . 178.4(6)
C5 C6 C7 N1 . . -171.8(7)
C1 C6 C7 N1 . . 11.1(11)
N1 C8 C9 C8 . 4_655 -36.1(4)
N1 C8 C9 C10 . 4_655 82.8(7)
N1 C8 C9 C10 . . -157.0(6)
C6 C7 N1 C8 . . -173.4(6)
C6 C7 N1 Ni1 . . -4.0(10)
C9 C8 N1 C7 . . -114.5(7)
C9 C8 N1 Ni1 . . 75.0(6)
O1 Ni1 N1 C7 4_655 . -95.4(9)
O1 Ni1 N1 C7 . . -8.0(6)
N1 Ni1 N1 C7 4_655 . 156.7(7)
O1 Ni1 N1 C8 4_655 . 74.4(9)
O1 Ni1 N1 C8 . . 161.7(4)
N1 Ni1 N1 C8 4_655 . -33.6(3)
C2 C1 O1 Ni1 . . 165.6(5)
C6 C1 O1 Ni1 . . -14.9(9)
O1 Ni1 O1 C1 4_655 . -178.8(6)
N1 Ni1 O1 C1 . . 17.2(6)
N1 Ni1 O1 C1 4_655 . -90.2(9)
